data_2209105
loop_
_publ_author_name
'Graham Smith'
'Urs D. Wermuth'
'Peter C. Healy'

_publ_section_title
;
 3-Methoxyanilinium 3-carboxy-4-hydroxybenzenesulfonate dihydrate
;
_journal_coeditor_code BT2078
_journal_issue 6
_journal_name_full 'Acta Crystallographica Section E'
_journal_page_first o2313
_journal_page_last o2315
_journal_paper_doi 10.1107/S1600536806017090
_journal_volume 62
_journal_year 2006
_chemical_formula_iupac 'C7 H5 O6 S - , C7 H10 N O + , 2H2 O'
_chemical_formula_moiety 'C7 H5 O6 S - , C7 H10 N O + , 2H2 O'
_chemical_formula_sum 'C14 H19 N O9 S'
_chemical_formula_weight 377.37
_chemical_name_common '3-methoxyanilinium 5-sulfosalicylate dihydrate'
_chemical_name_systematic
;
3-methoxyanilinium 3-carboxy-4-hydroxybenzenesulfonate dihydrate
;
_space_group_IT_number 33
_symmetry_cell_setting orthorhombic
_symmetry_space_group_name_Hall 'P 2c -2n'
_symmetry_space_group_name_H-M 'P n a 21'
_atom_sites_solution_hydrogens geom
_atom_sites_solution_primary direct
_atom_sites_solution_secondary difmap
_audit_creation_method 'SHELXL97 (Sheldrick, 1997) '
_cell_angle_alpha 90.00
_cell_angle_beta 90.00
_cell_angle_gamma 90.00
_cell_formula_units_Z 4
_cell_length_a 7.1911(6)
_cell_length_b 12.1574(12)
_cell_length_c 18.7595(12)
_cell_measurement_reflns_used 25
_cell_measurement_temperature 297(2)
_cell_measurement_theta_max 17.42
_cell_measurement_theta_min 13.14
_cell_volume 1640.1(2)
_computing_cell_refinement
;
MSC/AFC Diffractmeter Control Software
;
_computing_data_collection
;
MSC/AFC Diffractmeter Control Software (Molecular Structure
Corporation, 1999)
;
_computing_data_reduction
;
TEXSAN for Windows (Molecular Structure Corporation, 1999)
;
_computing_molecular_graphics 'PLATON (Spek, 2003)'
_computing_publication_material PLATON
_computing_structure_refinement 'SHELXL97 (Sheldrick, 1997)'
_computing_structure_solution 'SIR92 (Altomare <i>et al.</i>,  1994)'
_diffrn_ambient_temperature 297(2)
_diffrn_measured_fraction_theta_full 0.999
_diffrn_measured_fraction_theta_max 0.999
_diffrn_measurement_device_type 'Rigaku AFC-7R'
_diffrn_measurement_method \w--2\q
_diffrn_radiation_monochromator graphite
_diffrn_radiation_source 'Rigaku rotating anode'
_diffrn_radiation_type MoK\a
_diffrn_radiation_wavelength 0.71069
_diffrn_reflns_av_R_equivalents 0.0223
_diffrn_reflns_av_sigmaI/netI 0.0465
_diffrn_reflns_limit_h_max 9
_diffrn_reflns_limit_h_min -4
_diffrn_reflns_limit_k_max 15
_diffrn_reflns_limit_k_min -7
_diffrn_reflns_limit_l_max 24
_diffrn_reflns_limit_l_min 0
_diffrn_reflns_number 2366
_diffrn_reflns_theta_full 27.49
_diffrn_reflns_theta_max 27.49
_diffrn_reflns_theta_min 3.29
_diffrn_standards_decay_% 0.93
_diffrn_standards_interval_time 150
_diffrn_standards_number 3
_exptl_absorpt_coefficient_mu 0.248
_exptl_absorpt_correction_T_max 0.9638
_exptl_absorpt_correction_T_min 0.8988
_exptl_absorpt_correction_type psi-scan
_exptl_absorpt_process_details '(TEXSAN for Windows; Molecular Structure Corporation, 1999)'
_exptl_crystal_colour 'pale brown'
_exptl_crystal_density_diffrn 1.528
_exptl_crystal_density_method 'not measured'
_exptl_crystal_description prism
_exptl_crystal_F_000 792
_exptl_crystal_size_max 0.44
_exptl_crystal_size_mid 0.30
_exptl_crystal_size_min 0.15
_refine_diff_density_max 0.276
_refine_diff_density_min -0.352
_refine_ls_abs_structure_details 'Flack (1983)'
_refine_ls_abs_structure_Flack -0.13(14)
_refine_ls_extinction_method none
_refine_ls_goodness_of_fit_ref 0.843
_refine_ls_hydrogen_treatment mixed
_refine_ls_matrix_type full
_refine_ls_number_parameters 226
_refine_ls_number_reflns 1943
_refine_ls_number_restraints 1
_refine_ls_restrained_S_all 0.843
_refine_ls_R_factor_all 0.0690
_refine_ls_R_factor_gt 0.0371
_refine_ls_shift/su_max 0.002
_refine_ls_shift/su_mean 0.000
_refine_ls_structure_factor_coef Fsqd
_refine_ls_weighting_details 'calc w=1/[\s^2^(Fo^2^)+(0.1P)^2^+2.5948P] where P=(Fo^2^+2Fc^2^)/3'
_refine_ls_weighting_scheme calc
_refine_ls_wR_factor_gt 0.0969
_refine_ls_wR_factor_ref 0.1294
_reflns_number_gt 1462
_reflns_number_total 1943
_reflns_threshold_expression I>2\s(I)
_cod_data_source_file bt2078.cif
_cod_data_source_block I
_cod_database_code 2209105
_cod_database_fobs_code 2209105

loop_
_symmetry_equiv_pos_as_xyz
'x, y, z'
'-x, -y, z+1/2'
'-x+1/2, y+1/2, z+1/2'
'x+1/2, -y+1/2, z'

loop_
_atom_site_aniso_label
_atom_site_aniso_U_11
_atom_site_aniso_U_22
_atom_site_aniso_U_33
_atom_site_aniso_U_12
_atom_site_aniso_U_13
_atom_site_aniso_U_23
S5 0.0312(5) 0.0262(5) 0.0165(4) 0.0007(5) -0.0015(5) 0.0012(5)
O2 0.051(2) 0.038(2) 0.027(2) -0.0052(18) -0.0057(17) -0.0096(17)
O51 0.0357(19) 0.047(2) 0.0267(17) 0.0000(16) 0.0057(15) 0.0044(16)
O52 0.064(2) 0.0269(14) 0.0262(15) -0.0080(16) -0.004(2) -0.0035(18)
O53 0.0351(18) 0.042(2) 0.036(2) 0.0061(16) -0.0072(15) 0.0041(16)
O71 0.064(3) 0.033(2) 0.0204(18) -0.0042(19) 0.0074(16) 0.0032(15)
O72 0.061(3) 0.044(2) 0.0212(18) -0.0065(19) -0.0016(18) -0.0016(18)
C1 0.025(2) 0.029(2) 0.020(2) 0.0023(17) -0.0017(16) -0.0003(18)
C2 0.029(2) 0.027(2) 0.023(2) 0.0036(18) -0.0044(17) -0.0054(18)
C3 0.032(2) 0.029(2) 0.033(2) -0.008(2) -0.006(2) -0.0055(19)
C4 0.036(3) 0.023(2) 0.027(2) -0.0025(18) 0.0011(19) 0.0015(19)
C5 0.026(2) 0.025(2) 0.021(2) 0.0014(18) -0.0034(17) -0.0034(17)
C6 0.025(2) 0.026(2) 0.019(2) 0.0004(18) -0.0021(18) -0.0015(16)
C7 0.031(2) 0.030(2) 0.020(2) 0.004(2) -0.0019(19) -0.0027(19)
O31 0.055(2) 0.041(2) 0.0213(18) -0.0048(18) 0.0022(17) -0.0026(15)
N11 0.034(2) 0.037(2) 0.016(2) 0.001(2) -0.0007(17) 0.0005(16)
C11 0.028(2) 0.028(2) 0.018(2) 0.0041(18) 0.0000(17) 0.0022(17)
C21 0.029(2) 0.030(2) 0.023(2) -0.0013(18) -0.0012(18) 0.0027(19)
C31 0.030(2) 0.030(2) 0.025(3) 0.004(2) -0.0003(19) -0.0007(18)
C32 0.048(4) 0.066(4) 0.017(2) 0.008(3) 0.001(2) -0.001(2)
C41 0.037(3) 0.032(2) 0.027(2) 0.002(2) 0.008(2) 0.007(2)
C51 0.031(2) 0.030(3) 0.044(3) 0.000(2) 0.004(2) 0.004(2)
C61 0.035(2) 0.029(2) 0.030(2) 0.003(2) 0.000(2) -0.0022(19)
O1W 0.083(4) 0.039(2) 0.039(2) 0.002(2) 0.018(3) 0.000(2)
O2W 0.104(4) 0.046(3) 0.044(3) -0.021(3) 0.035(3) -0.014(2)

loop_
_atom_site_type_symbol
_atom_site_label
_atom_site_fract_x
_atom_site_fract_y
_atom_site_fract_z
_atom_site_U_iso_or_equiv
_atom_site_thermal_displace_type
_atom_site_occupancy
S S5 0.26072(17) 0.03932(8) 0.09999(7) 0.0246(3) Uani 1.000
O O2 0.4155(6) 0.1969(3) 0.3909(2) 0.0387(12) Uani 1.000
O O51 0.4202(5) 0.0683(3) 0.0557(2) 0.0365(11) Uani 1.000
O O52 0.2211(5) -0.0773(3) 0.1015(2) 0.0390(10) Uani 1.000
O O53 0.0952(5) 0.1033(3) 0.08118(19) 0.0377(11) Uani 1.000
O O71 0.1935(7) -0.1155(3) 0.3624(2) 0.0391(13) Uani 1.000
O O72 0.2579(6) 0.0196(3) 0.4383(2) 0.0421(13) Uani 1.000
C C1 0.3012(7) 0.0515(4) 0.3147(2) 0.0247(12) Uani 1.000
C C2 0.3862(6) 0.1547(4) 0.3251(2) 0.0263(12) Uani 1.000
C C3 0.4422(7) 0.2172(4) 0.2672(3) 0.0313(12) Uani 1.000
C C4 0.4081(7) 0.1802(4) 0.1987(3) 0.0287(14) Uani 1.000
C C5 0.3185(6) 0.0797(4) 0.1879(2) 0.0240(12) Uani 1.000
C C6 0.2689(6) 0.0147(4) 0.2451(2) 0.0233(12) Uani 1.000
C C7 0.2495(7) -0.0150(4) 0.3770(3) 0.0272(10) Uiso 1.000
O O31 0.8267(6) 0.0366(3) 0.33370(19) 0.0391(11) Uani 1.000
N N11 0.7700(7) -0.0426(4) 0.08595(19) 0.0290(12) Uani 1.000
C C11 0.7344(6) -0.0751(4) 0.1604(2) 0.0247(12) Uani 1.000
C C21 0.7972(7) -0.0078(4) 0.2136(3) 0.0273(12) Uani 1.000
C C31 0.7602(7) -0.0362(4) 0.2844(3) 0.0283(14) Uani 1.000
C C32 0.7874(9) 0.0144(6) 0.4072(3) 0.044(2) Uani 1.000
C C41 0.6626(7) -0.1318(4) 0.2994(3) 0.0320(14) Uani 1.000
C C51 0.6010(7) -0.1974(4) 0.2436(3) 0.0350(16) Uani 1.000
C C61 0.6372(7) -0.1698(4) 0.1741(3) 0.0313(12) Uani 1.000
O O1W 0.6532(9) 0.2563(4) 0.5198(3) 0.0537(16) Uani 1.000
O O2W 0.5686(9) 0.7293(4) 0.4729(3) 0.0647(19) Uani 1.000
H H2 0.373(11) 0.154(6) 0.417(4) 0.05(2) Uiso 1.000
H H3 0.503600 0.285400 0.274400 0.0380 Uiso 1.000
H H4 0.445500 0.223600 0.159100 0.0340 Uiso 1.000
H H6 0.213100 -0.055000 0.237400 0.0280 Uiso 1.000
H H71 0.185(8) -0.155(5) 0.400(3) 0.022(15) Uiso 1.000
H H11A 0.672(11) -0.015(5) 0.070(4) 0.043(18) Uiso 1.000
H H11B 0.784(10) -0.102(7) 0.062(4) 0.06(2) Uiso 1.000
H H11C 0.870(11) 0.004(6) 0.084(4) 0.06(2) Uiso 1.000
H H21 0.865900 0.056800 0.202600 0.0340 Uiso 1.000
H H23A 0.863400 0.059500 0.436500 0.0530 Uiso 1.000
H H23B 0.660400 0.029100 0.416700 0.0530 Uiso 1.000
H H23C 0.813300 -0.060900 0.417100 0.0530 Uiso 1.000
H H41 0.636100 -0.152200 0.347000 0.0380 Uiso 1.000
H H51 0.533800 -0.262600 0.253800 0.0420 Uiso 1.000
H H61 0.595600 -0.215400 0.136200 0.0380 Uiso 1.000
H H11W 0.573(12) 0.241(8) 0.482(5) 0.08(2) Uiso 1.000
H H12W 0.667(12) 0.195(7) 0.543(5) 0.07(2) Uiso 1.000
H H21W 0.516(11) 0.689(7) 0.508(4) 0.09(2) Uiso 1.000
H H22W 0.598(11) 0.790(7) 0.494(4) 0.06(2) Uiso 1.000

loop_
_atom_type_symbol
_atom_type_description
_atom_type_scat_dispersion_real
_atom_type_scat_dispersion_imag
_atom_type_scat_source
C C 0.0033 0.0016 'International Tables Vol C Tables 4.2.6.8 and 6.1.1.4'
H H 0.0000 0.0000 'International Tables Vol C Tables 4.2.6.8 and 6.1.1.4'
N N 0.0061 0.0033 'International Tables Vol C Tables 4.2.6.8 and 6.1.1.4'
O O 0.0106 0.0060 'International Tables Vol C Tables 4.2.6.8 and 6.1.1.4'
S S 0.1246 0.1234 'International Tables Vol C Tables 4.2.6.8 and 6.1.1.4'

loop_
_geom_angle_atom_site_label_1
_geom_angle_atom_site_label_2
_geom_angle_atom_site_label_3
_geom_angle
_geom_angle_publ_flag
O51 S5 O52 113.7(2) no
O51 S5 O53 111.9(2) no
O51 S5 C5 106.2(2) no
O52 S5 O53 111.4(2) no
O52 S5 C5 107.4(2) no
O53 S5 C5 105.5(2) no
C2 O2 H2 105(6) no
C7 O71 H71 112(4) no
C31 O31 C32 117.4(4) no
H11W O1W H12W 106(8) no
H21W O2W H22W 103(7) no
C11 N11 H11B 107(5) no
H11A N11 H11B 104(7) no
H11A N11 H11C 114(7) no
C11 N11 H11C 110(5) no
H11B N11 H11C 114(7) no
C11 N11 H11A 107(5) no
C2 C1 C7 119.3(4) no
C2 C1 C6 119.1(4) no
C6 C1 C7 121.6(4) no
C1 C2 C3 120.4(4) no
O2 C2 C1 122.1(4) no
O2 C2 C3 117.5(4) no
C2 C3 C4 119.9(4) no
C3 C4 C5 120.1(5) no
C4 C5 C6 120.5(4) no
S5 C5 C6 120.3(4) no
S5 C5 C4 119.1(4) no
C1 C6 C5 120.0(4) no
O71 C7 C1 115.0(5) no
O72 C7 C1 123.0(4) no
O71 C7 O72 121.9(5) no
C4 C3 H3 119.92 no
C2 C3 H3 120.19 no
C3 C4 H4 119.71 no
C5 C4 H4 120.21 no
C1 C6 H6 119.85 no
C5 C6 H6 120.17 no
N11 C11 C61 119.4(4) no
C21 C11 C61 122.3(4) no
N11 C11 C21 118.3(4) no
C11 C21 C31 118.9(4) no
O31 C31 C21 114.6(4) no
O31 C31 C41 125.6(5) no
C21 C31 C41 119.7(5) no
C31 C41 C51 119.3(5) no
C41 C51 C61 121.0(5) no
C11 C61 C51 118.7(5) no
C11 C21 H21 120.51 no
C31 C21 H21 120.62 no
O31 C32 H23B 109.60 no
O31 C32 H23A 109.56 no
H23A C32 H23C 109.24 no
O31 C32 H23C 109.27 no
H23A C32 H23B 109.70 no
H23B C32 H23C 109.46 no
C51 C41 H41 119.78 no
C31 C41 H41 120.88 no
C41 C51 H51 119.39 no
C61 C51 H51 119.56 no
C51 C61 H61 120.60 no
C11 C61 H61 120.68 no

loop_
_geom_bond_atom_site_label_1
_geom_bond_atom_site_label_2
_geom_bond_distance
_geom_bond_publ_flag
S5 O51 1.459(4) no
S5 O52 1.446(4) no
S5 O53 1.465(4) no
S5 C5 1.770(4) no
O2 C2 1.353(5) no
O71 C7 1.315(6) no
O72 C7 1.226(7) no
O2 H2 0.78(7) no
O71 H71 0.86(6) no
O31 C31 1.367(6) no
O31 C32 1.433(7) no
O1W H11W 0.93(9) no
O1W H12W 0.87(9) no
O2W H22W 0.86(9) no
O2W H21W 0.90(8) no
N11 C11 1.474(5) no
N11 H11A 0.84(8) no
N11 H11C 0.92(8) no
N11 H11B 0.86(8) no
C1 C7 1.469(7) no
C1 C6 1.400(6) no
C1 C2 1.409(7) no
C2 C3 1.385(7) no
C3 C4 1.383(8) no
C4 C5 1.396(7) no
C5 C6 1.380(6) no
C3 H3 0.9490 no
C4 H4 0.9500 no
C6 H6 0.9486 no
C11 C21 1.367(7) no
C11 C61 1.371(7) no
C21 C31 1.398(8) no
C31 C41 1.387(7) no
C41 C51 1.389(8) no
C51 C61 1.371(8) no
C21 H21 0.9505 no
C32 H23A 0.9494 no
C32 H23B 0.9475 no
C32 H23C 0.9525 no
C41 H41 0.9461 no
C51 H51 0.9479 no
C61 H61 0.9499 no

loop_
_geom_hbond_atom_site_label_D
_geom_hbond_atom_site_label_H
_geom_hbond_atom_site_label_A
_geom_hbond_site_symmetry_A
_geom_hbond_distance_DH
_geom_hbond_distance_HA
_geom_hbond_distance_DA
_geom_hbond_angle_DHA
_geom_hbond_publ_flag
O2 H2 O72 . 0.78(7) 1.88(7) 2.593(5) 153(8) yes
O71 H71 O2W 4_455 0.86(6) 1.84(6) 2.649(7) 157(6) yes
N11 H11A O51 . 0.84(7) 2.09(8) 2.910(6) 166(7) yes
N11 H11A O72 2_654 0.84(7) 2.52(8) 2.791(5) 100(6) yes
N11 H11B O1W 3_644 0.86(8) 1.95(8) 2.797(7) 170(5) yes
N11 H11C O53 1_655 0.92(8) 2.02(8) 2.937(6) 178(10) yes
O1W H11W O2 . 0.93(9) 2.12(9) 3.048(7) 174(9) yes
O1W H12W O52 2_655 0.87(9) 1.98(9) 2.811(6) 161(7) yes
O2W H21W O53 3_555 0.90(8) 1.90(8) 2.804(7) 180(10) yes
O2W H22W O51 2_665 0.86(9) 2.08(8) 2.911(6) 161(7) yes
C6 H6 O52 . 0.95 2.56 2.937(5) 104 no

loop_
_geom_torsion_atom_site_label_1
_geom_torsion_atom_site_label_2
_geom_torsion_atom_site_label_3
_geom_torsion_atom_site_label_4
_geom_torsion
_geom_torsion_publ_flag
O51 S5 C5 C4 41.6(4) no
O51 S5 C5 C6 -140.9(4) no
O52 S5 C5 C4 163.7(4) no
O52 S5 C5 C6 -18.9(4) no
O53 S5 C5 C4 -77.3(4) no
O53 S5 C5 C6 100.1(4) no
C32 O31 C31 C21 177.7(5) no
C32 O31 C31 C41 -2.1(8) no
C6 C1 C2 O2 177.6(4) no
C6 C1 C7 O72 -172.1(5) no
C6 C1 C7 O71 8.1(7) no
C6 C1 C2 C3 -2.0(7) no
C7 C1 C2 C3 177.7(4) no
C2 C1 C7 O72 8.2(8) no
C2 C1 C7 O71 -171.6(5) no
C2 C1 C6 C5 -0.6(7) no
C7 C1 C6 C5 179.7(5) no
C7 C1 C2 O2 -2.7(7) no
O2 C2 C3 C4 -177.1(4) no
C1 C2 C3 C4 2.5(7) no
C2 C3 C4 C5 -0.4(7) no
C3 C4 C5 C6 -2.2(7) no
C3 C4 C5 S5 175.2(4) no
S5 C5 C6 C1 -174.7(4) no
C4 C5 C6 C1 2.7(7) no
N11 C11 C21 C31 178.4(4) no
C61 C11 C21 C31 -0.3(7) no
C21 C11 C61 C51 0.4(7) no
N11 C11 C61 C51 -178.3(4) no
C11 C21 C31 C41 0.5(7) no
C11 C21 C31 O31 -179.3(4) no
O31 C31 C41 C51 179.1(5) no
C21 C31 C41 C51 -0.8(7) no
C31 C41 C51 C61 0.8(8) no
C41 C51 C61 C11 -0.6(8) no

loop_
_cod_related_entry_id
_cod_related_entry_database
_cod_related_entry_code
1 ChemSpider 21128224
